data_7124404
loop_
_publ_author_name
'Liu, Zhiliang'
'Xu, Xuebin'
'Xiao, Jiannan'
'Liu, Meiying'

_publ_section_title
;
 A multi-stimuli responsive metallohydrogel applied to chiral recognition,
 poisonous anion adsorption and construction of various chiral
 metal-organic frameworks
;
_journal_name_full 'Chemical Communications'
_journal_paper_doi 10.1039/C9CC07621B
_journal_year 2019
_chemical_absolute_configuration ad
_chemical_formula_sum 'C14 H13 Cl N2 O2 Zn'
_chemical_formula_weight 342.08
_space_group_crystal_system orthorhombic
_space_group_IT_number 19
_space_group_name_Hall 'P 2ac 2ab'
_space_group_name_H-M_alt 'P 21 21 21'
_symmetry_space_group_name_Hall 'P 2ac 2ab'
_symmetry_space_group_name_H-M 'P 21 21 21'
_atom_sites_solution_hydrogens mixed
_audit_creation_method SHELXL-2017/1
_audit_update_record
;
2019-06-26 deposited with the CCDC.    2019-10-28 downloaded from the CCDC.
;
_cell_angle_alpha 90
_cell_angle_beta 90
_cell_angle_gamma 90
_cell_formula_units_Z 4
_cell_length_a 7.5321(12)
_cell_length_b 12.861(2)
_cell_length_c 14.071(2)
_cell_measurement_reflns_used 6626
_cell_measurement_temperature 273(2)
_cell_measurement_theta_max 27.039
_cell_measurement_theta_min 2.8955
_cell_volume 1363.1(4)
_computing_cell_refinement 'Bruker SAINT'
_computing_data_collection 'Bruker APEX2'
_computing_data_reduction 'Bruker SAINT'
_computing_molecular_graphics 'Bruker SHELXTL'
_computing_publication_material 'Bruker SHELXTL'
_computing_structure_refinement 'SHELXL-2017/1 (Sheldrick, 2017)'
_diffrn_ambient_temperature 273(2)
_diffrn_measured_fraction_theta_full 0.997
_diffrn_measured_fraction_theta_max 0.997
_diffrn_measurement_device_type 'Bruker APEX-II CCD'
_diffrn_measurement_method '\f and \w scans'
_diffrn_radiation_type MoK\a
_diffrn_radiation_wavelength 0.71073
_diffrn_reflns_av_R_equivalents 0.0378
_diffrn_reflns_av_unetI/netI 0.0339
_diffrn_reflns_Laue_measured_fraction_full 0.997
_diffrn_reflns_Laue_measured_fraction_max 0.997
_diffrn_reflns_limit_h_max 10
_diffrn_reflns_limit_h_min -10
_diffrn_reflns_limit_k_max 17
_diffrn_reflns_limit_k_min -17
_diffrn_reflns_limit_l_max 18
_diffrn_reflns_limit_l_min -18
_diffrn_reflns_number 18599
_diffrn_reflns_point_group_measured_fraction_full 0.998
_diffrn_reflns_point_group_measured_fraction_max 0.999
_diffrn_reflns_theta_full 25.242
_diffrn_reflns_theta_max 28.411
_diffrn_reflns_theta_min 3.134
_exptl_absorpt_coefficient_mu 1.999
_exptl_absorpt_correction_T_max 0.833
_exptl_absorpt_correction_T_min 0.747
_exptl_absorpt_correction_type multi-scan
_exptl_absorpt_process_details sadabs
_exptl_crystal_colour colorless
_exptl_crystal_density_diffrn 1.667
_exptl_crystal_description rod
_exptl_crystal_F_000 696
_exptl_crystal_size_max 0.300
_exptl_crystal_size_mid 0.200
_exptl_crystal_size_min 0.100
_refine_diff_density_max 0.272
_refine_diff_density_min -0.309
_refine_diff_density_rms 0.053
_refine_ls_abs_structure_details
;
 Refined as an inversion twin.
;
_refine_ls_abs_structure_Flack 0.031(16)
_refine_ls_extinction_method none
_refine_ls_goodness_of_fit_ref 1.039
_refine_ls_hydrogen_treatment constr
_refine_ls_matrix_type full
_refine_ls_number_parameters 182
_refine_ls_number_reflns 3422
_refine_ls_number_restraints 0
_refine_ls_restrained_S_all 1.039
_refine_ls_R_factor_all 0.0353
_refine_ls_R_factor_gt 0.0267
_refine_ls_shift/su_max 0.001
_refine_ls_shift/su_mean 0.000
_refine_ls_structure_factor_coef Fsqd
_refine_ls_weighting_details 'w=1/[\s^2^(Fo^2^)+(0.0189P)^2^+0.5136P] where P=(Fo^2^+2Fc^2^)/3'
_refine_ls_weighting_scheme calc
_refine_ls_wR_factor_gt 0.0569
_refine_ls_wR_factor_ref 0.0592
_reflns_Friedel_coverage 0.740
_reflns_Friedel_fraction_full 1.000
_reflns_Friedel_fraction_max 1.000
_reflns_number_gt 2983
_reflns_number_total 3422
_reflns_threshold_expression 'I > 2\s(I)'
_cod_data_source_file c9cc07621b2.cif
_cod_data_source_block 1_CCDC2
_cod_database_code 7124404
_shelx_shelxl_version_number 2017/1
_shelx_space_group_comment
;
The symmetry employed for this shelxl refinement is uniquely defined
by the following loop, which should always be used as a source of
symmetry information in preference to the above space-group names.
They are only intended as comments.
;
_shelx_estimated_absorpt_t_min 0.585
_shelx_estimated_absorpt_t_max 0.825

loop_
_space_group_symop_operation_xyz
'x, y, z'
'-x+1/2, -y, z+1/2'
'-x, y+1/2, -z+1/2'
'x+1/2, -y+1/2, -z'

loop_
_atom_site_label
_atom_site_type_symbol
_atom_site_fract_x
_atom_site_fract_y
_atom_site_fract_z
_atom_site_U_iso_or_equiv
_atom_site_adp_type
_atom_site_occupancy
_atom_site_site_symmetry_order
_atom_site_calc_flag
_atom_site_refinement_flags_posn
_atom_site_refinement_flags_adp
Zn1 Zn 0.25693(5) 0.61450(2) 1.05010(2) 0.02719(9) Uani 1 1 d . .
Cl1 Cl 0.48986(13) 0.51519(8) 1.00237(7) 0.0484(2) Uani 1 1 d . .
N1 N 0.1218(4) 0.4993(2) 1.13228(19) 0.0323(6) Uani 1 1 d . .
N2 N -0.2909(3) 0.75829(19) 0.85552(19) 0.0266(6) Uani 1 1 d . .
H2A H -0.357931 0.727344 0.899240 0.032 Uiso 1 1 d R U
O1 O 0.0902(3) 0.62019(17) 0.94114(16) 0.0318(5) Uani 1 1 d . .
O2 O -0.0819(3) 0.74470(19) 1.00284(18) 0.0372(6) Uani 1 1 d . .
C1 C 0.1688(5) 0.4703(3) 1.2213(3) 0.0356(8) Uani 1 1 d . .
H1 H 0.255639 0.508902 1.252353 0.043 Uiso 1 1 calc R U
C2 C 0.0948(4) 0.3865(3) 1.2688(2) 0.0347(7) Uani 1 1 d . .
H2 H 0.128388 0.371379 1.330846 0.042 Uiso 1 1 calc R U
C3 C -0.0301(5) 0.3254(3) 1.2225(3) 0.0335(8) Uani 1 1 d . .
C4 C -0.0785(5) 0.3546(3) 1.1317(3) 0.0426(9) Uani 1 1 d . .
H4 H -0.162506 0.316040 1.098482 0.051 Uiso 1 1 calc R U
C5 C -0.0019(6) 0.4412(3) 1.0902(3) 0.0435(9) Uani 1 1 d . .
H5 H -0.038778 0.459939 1.029457 0.052 Uiso 1 1 calc R U
C6 C -0.0341(4) 0.6864(2) 0.9374(2) 0.0262(6) Uani 1 1 d . .
C7 C -0.1282(4) 0.6946(2) 0.8408(2) 0.0251(6) Uani 1 1 d . .
H7 H -0.163011 0.624755 0.820020 0.030 Uiso 1 1 calc R U
C8 C -0.0085(5) 0.7424(2) 0.7665(2) 0.0282(7) Uani 1 1 d . .
C9 C 0.0130(5) 0.6944(3) 0.6785(3) 0.0387(8) Uani 1 1 d . .
H9 H -0.043646 0.631449 0.666688 0.046 Uiso 1 1 calc R U
C10 C 0.1166(6) 0.7386(4) 0.6086(3) 0.0533(11) Uani 1 1 d . .
H10 H 0.128571 0.706056 0.549868 0.064 Uiso 1 1 calc R U
C11 C 0.2030(5) 0.8317(4) 0.6263(3) 0.0529(11) Uani 1 1 d . .
H11 H 0.273830 0.861524 0.579516 0.063 Uiso 1 1 calc R U
C12 C 0.1842(5) 0.8802(3) 0.7128(3) 0.0465(9) Uani 1 1 d . .
H12 H 0.241376 0.943090 0.724058 0.056 Uiso 1 1 calc R U
C13 C 0.0805(5) 0.8358(3) 0.7835(3) 0.0367(8) Uani 1 1 d . .
H13 H 0.070170 0.868327 0.842269 0.044 Uiso 1 1 calc R U
C14 C -0.3982(5) 0.7724(3) 0.7681(3) 0.0346(8) Uani 1 1 d . .
H14A H -0.325827 0.808433 0.721514 0.042 Uiso 1 1 calc R U
H14B H -0.497762 0.817280 0.783173 0.042 Uiso 1 1 calc R U

loop_
_atom_site_aniso_label
_atom_site_aniso_U_11
_atom_site_aniso_U_22
_atom_site_aniso_U_33
_atom_site_aniso_U_23
_atom_site_aniso_U_13
_atom_site_aniso_U_12
Zn1 0.02706(16) 0.02720(16) 0.02730(16) 0.00004(15) 0.00053(19) 0.00145(19)
Cl1 0.0463(5) 0.0517(5) 0.0472(5) 0.0006(5) 0.0081(5) 0.0199(5)
N1 0.0367(15) 0.0298(15) 0.0305(15) 0.0012(12) 0.0023(12) -0.0026(13)
N2 0.0230(14) 0.0307(13) 0.0259(13) -0.0021(10) -0.0018(10) 0.0027(10)
O1 0.0324(11) 0.0298(11) 0.0331(12) -0.0001(11) -0.0047(10) 0.0054(10)
O2 0.0374(12) 0.0452(14) 0.0292(12) -0.0075(11) -0.0083(12) 0.0134(11)
C1 0.0341(18) 0.0322(18) 0.041(2) -0.0022(16) -0.0022(16) -0.0014(15)
C2 0.0359(17) 0.0377(18) 0.0305(17) 0.0063(16) -0.0008(14) 0.0013(17)
C3 0.0308(18) 0.0356(18) 0.0341(18) 0.0007(16) 0.0061(15) 0.0001(15)
C4 0.046(2) 0.047(2) 0.034(2) 0.0006(16) -0.0055(17) -0.0155(17)
C5 0.048(2) 0.050(2) 0.0330(19) 0.0088(16) -0.0054(17) -0.008(2)
C6 0.0249(15) 0.0231(14) 0.0306(17) 0.0047(13) -0.0007(13) -0.0043(12)
C7 0.0278(16) 0.0201(14) 0.0275(16) -0.0015(12) -0.0024(13) 0.0004(12)
C8 0.0254(15) 0.0294(16) 0.0297(17) 0.0036(13) 0.0003(14) 0.0063(14)
C9 0.043(2) 0.0384(19) 0.0350(19) -0.0001(16) 0.0004(17) 0.0012(17)
C10 0.055(3) 0.072(3) 0.032(2) 0.004(2) 0.0114(19) 0.007(2)
C11 0.046(3) 0.067(3) 0.046(2) 0.024(2) 0.0093(18) -0.001(2)
C12 0.0393(19) 0.041(2) 0.060(3) 0.017(2) 0.0047(17) -0.0023(17)
C13 0.0348(19) 0.0341(18) 0.041(2) -0.0012(16) 0.0054(16) 0.0011(15)
C14 0.0344(19) 0.0303(18) 0.039(2) -0.0035(15) -0.0081(16) 0.0028(15)

loop_
_atom_type_symbol
_atom_type_description
_atom_type_scat_dispersion_real
_atom_type_scat_dispersion_imag
_atom_type_scat_source
C C 0.0033 0.0016 'International Tables Vol C Tables 4.2.6.8 and 6.1.1.4'
H H 0.0000 0.0000 'International Tables Vol C Tables 4.2.6.8 and 6.1.1.4'
N N 0.0061 0.0033 'International Tables Vol C Tables 4.2.6.8 and 6.1.1.4'
O O 0.0106 0.0060 'International Tables Vol C Tables 4.2.6.8 and 6.1.1.4'
Cl Cl 0.1484 0.1585 'International Tables Vol C Tables 4.2.6.8 and 6.1.1.4'
Zn Zn 0.2839 1.4301 'International Tables Vol C Tables 4.2.6.8 and 6.1.1.4'

loop_
_geom_angle_atom_site_label_1
_geom_angle_atom_site_label_2
_geom_angle_atom_site_label_3
_geom_angle
_geom_angle_site_symmetry_1
_geom_angle_site_symmetry_3
O1 Zn1 N1 98.19(10) . .
O1 Zn1 N2 110.21(10) . 4_567
N1 Zn1 N2 96.57(10) . 4_567
O1 Zn1 Cl1 106.33(7) . .
N1 Zn1 Cl1 97.93(8) . .
N2 Zn1 Cl1 138.07(7) 4_567 .
O1 Zn1 O2 93.14(9) . 4_567
N1 Zn1 O2 166.10(10) . 4_567
N2 Zn1 O2 71.82(9) 4_567 4_567
Cl1 Zn1 O2 86.52(7) . 4_567
C5 N1 C1 116.1(3) . .
C5 N1 Zn1 118.7(2) . .
C1 N1 Zn1 124.5(2) . .
C14 N2 C7 113.6(3) . .
C14 N2 Zn1 120.9(2) . 4_467
C7 N2 Zn1 111.66(18) . 4_467
C6 O1 Zn1 121.6(2) . .
C6 O2 Zn1 112.8(2) . 4_467
N1 C1 C2 123.7(3) . .
C1 C2 C3 119.2(3) . .
C4 C3 C2 117.3(3) . .
C4 C3 C14 121.6(3) . 2_465
C2 C3 C14 121.0(3) . 2_465
C3 C4 C5 120.0(3) . .
N1 C5 C4 123.7(3) . .
O2 C6 O1 126.2(3) . .
O2 C6 C7 118.8(3) . .
O1 C6 C7 115.0(3) . .
N2 C7 C8 111.3(2) . .
N2 C7 C6 107.1(2) . .
C8 C7 C6 111.4(3) . .
C9 C8 C13 118.5(3) . .
C9 C8 C7 120.3(3) . .
C13 C8 C7 121.2(3) . .
C10 C9 C8 121.2(4) . .
C9 C10 C11 119.6(4) . .
C12 C11 C10 120.2(4) . .
C11 C12 C13 120.4(4) . .
C12 C13 C8 120.1(4) . .
N2 C14 C3 116.4(3) . 2_464

loop_
_geom_bond_atom_site_label_1
_geom_bond_atom_site_label_2
_geom_bond_distance
_geom_bond_site_symmetry_2
Zn1 O1 1.983(2) .
Zn1 N1 2.137(3) .
Zn1 N2 2.138(3) 4_567
Zn1 Cl1 2.2717(9) .
Zn1 O2 2.304(2) 4_567
N1 C5 1.333(5) .
N1 C1 1.354(4) .
N2 C14 1.484(4) .
N2 C7 1.489(4) .
O1 C6 1.267(4) .
O2 C6 1.240(4) .
C1 C2 1.385(5) .
C2 C3 1.388(5) .
C3 C4 1.380(5) .
C3 C14 1.512(5) 2_465
C4 C5 1.384(5) .
C6 C7 1.537(4) .
C7 C8 1.512(4) .
C8 C9 1.392(5) .
C8 C13 1.397(5) .
C9 C10 1.379(6) .
C10 C11 1.386(6) .
C11 C12 1.376(6) .
C12 C13 1.387(5) .

loop_
_geom_torsion_atom_site_label_1
_geom_torsion_atom_site_label_2
_geom_torsion_atom_site_label_3
_geom_torsion_atom_site_label_4
_geom_torsion
_geom_torsion_site_symmetry_1
_geom_torsion_site_symmetry_4
C5 N1 C1 C2 -0.6(5) . .
Zn1 N1 C1 C2 -171.3(3) . .
N1 C1 C2 C3 2.5(5) . .
C1 C2 C3 C4 -2.3(5) . .
C1 C2 C3 C14 174.3(3) . 2_465
C2 C3 C4 C5 0.5(6) . .
C14 C3 C4 C5 -176.1(3) 2_465 .
C1 N1 C5 C4 -1.3(6) . .
Zn1 N1 C5 C4 169.9(3) . .
C3 C4 C5 N1 1.3(6) . .
Zn1 O2 C6 O1 160.7(2) 4_467 .
Zn1 O2 C6 C7 -17.7(3) 4_467 .
Zn1 O1 C6 O2 -9.8(4) . .
Zn1 O1 C6 C7 168.74(19) . .
C14 N2 C7 C8 58.6(3) . .
Zn1 N2 C7 C8 -82.3(3) 4_467 .
C14 N2 C7 C6 -179.4(2) . .
Zn1 N2 C7 C6 39.7(3) 4_467 .
O2 C6 C7 N2 -13.0(4) . .
O1 C6 C7 N2 168.4(2) . .
O2 C6 C7 C8 108.9(3) . .
O1 C6 C7 C8 -69.7(3) . .
N2 C7 C8 C9 -110.4(3) . .
C6 C7 C8 C9 130.2(3) . .
N2 C7 C8 C13 68.6(4) . .
C6 C7 C8 C13 -50.8(4) . .
C13 C8 C9 C10 -1.3(6) . .
C7 C8 C9 C10 177.8(4) . .
C8 C9 C10 C11 0.8(6) . .
C9 C10 C11 C12 -0.5(6) . .
C10 C11 C12 C13 0.7(6) . .
C11 C12 C13 C8 -1.2(6) . .
C9 C8 C13 C12 1.5(5) . .
C7 C8 C13 C12 -177.5(3) . .
C7 N2 C14 C3 60.7(4) . 2_464
Zn1 N2 C14 C3 -162.3(2) 4_467 2_464
